data_4071701
loop_
_publ_author_name
'Kelly, Mair\'ead E.'
'Dietrich, Andrea'
'G\'omez-Ruiz, Santiago'
'Kalinowski, Bernd'
'Kaluderovi\'c, Goran N.'
'M\"uller, Thomas'
'Paschke, Reinhard'
'Schmidt, J\"urgen'
'Steinborn, Dirk'
'Wagner, Christoph'
'Schmidt, Harry'

_publ_section_title
;
 Platinum(IV) Metallacrown Ethers: Synthesis, Structures, Host Properties
 and Anticancer Evaluation
;
_journal_issue 19
_journal_name_full Organometallics
_journal_page_first 4917
_journal_paper_doi 10.1021/om800323z
_journal_volume 27
_journal_year 2008
_chemical_formula_moiety 'C18 H32 Br2 N4 O4 Pt'
_chemical_formula_sum 'C18 H32 Br2 N4 O4 Pt'
_chemical_formula_weight 723.39
_chemical_name_systematic
;
 ?
;
_space_group_IT_number 14
_symmetry_cell_setting monoclinic
_symmetry_space_group_name_Hall '-P 2ybc'
_symmetry_space_group_name_H-M 'P 1 21/c 1'
_atom_sites_solution_hydrogens geom
_atom_sites_solution_primary direct
_atom_sites_solution_secondary difmap
_audit_creation_method SHELXL-97
_cell_angle_alpha 90.00
_cell_angle_beta 105.143(2)
_cell_angle_gamma 90.00
_cell_formula_units_Z 4
_cell_length_a 11.9689(2)
_cell_length_b 25.0784(4)
_cell_length_c 8.15070(10)
_cell_measurement_reflns_used 15029
_cell_measurement_temperature 130(2)
_cell_measurement_theta_max 32.2266
_cell_measurement_theta_min 2.5797
_cell_volume 2361.57(7)
_computing_cell_refinement
;
 ?
;
_computing_data_collection
;
 ?
;
_computing_data_reduction
;
 ?
;
_computing_structure_refinement 'SHELXL-97 (Sheldrick, 1997)'
_diffrn_ambient_temperature 130(2)
_diffrn_detector_area_resol_mean 16.356
_diffrn_measured_fraction_theta_full 0.999
_diffrn_measured_fraction_theta_max 0.999
_diffrn_measurement_device_type 'ccd xcalibur s'
_diffrn_measurement_method '\w scans and \f scans'
_diffrn_radiation_monochromator graphite
_diffrn_radiation_source 'fine-focus sealed tube'
_diffrn_radiation_type MoK\a
_diffrn_radiation_wavelength 0.71073
_diffrn_reflns_av_R_equivalents 0.0794
_diffrn_reflns_av_sigmaI/netI 0.0720
_diffrn_reflns_limit_h_max 16
_diffrn_reflns_limit_h_min -16
_diffrn_reflns_limit_k_max 35
_diffrn_reflns_limit_k_min -35
_diffrn_reflns_limit_l_max 11
_diffrn_reflns_limit_l_min -11
_diffrn_reflns_number 67973
_diffrn_reflns_theta_full 30.03
_diffrn_reflns_theta_max 30.03
_diffrn_reflns_theta_min 2.71
_exptl_absorpt_coefficient_mu 9.356
_exptl_absorpt_correction_T_max 1
_exptl_absorpt_correction_T_min 0.48864
_exptl_absorpt_correction_type multi-scan
_exptl_absorpt_process_details
;
 ?
;
_exptl_crystal_colour yellow
_exptl_crystal_density_diffrn 2.035
_exptl_crystal_density_method 'not measured'
_exptl_crystal_description needles
_exptl_crystal_F_000 1392
_exptl_crystal_size_max 0.2
_exptl_crystal_size_mid 0.05
_exptl_crystal_size_min 0.03
_refine_diff_density_max 1.941
_refine_diff_density_min -0.961
_refine_diff_density_rms 0.164
_refine_ls_extinction_method none
_refine_ls_goodness_of_fit_ref 0.928
_refine_ls_hydrogen_treatment constr
_refine_ls_matrix_type full
_refine_ls_number_parameters 264
_refine_ls_number_reflns 6909
_refine_ls_number_restraints 0
_refine_ls_restrained_S_all 0.928
_refine_ls_R_factor_all 0.0619
_refine_ls_R_factor_gt 0.0276
_refine_ls_shift/su_max 0.001
_refine_ls_shift/su_mean 0.000
_refine_ls_structure_factor_coef Fsqd
_refine_ls_weighting_details 'calc w=1/[\s^2^(Fo^2^)+(0.0151P)^2^+0.0000P] where P=(Fo^2^+2Fc^2^)/3'
_refine_ls_weighting_scheme calc
_refine_ls_wR_factor_gt 0.0385
_refine_ls_wR_factor_ref 0.0469
_reflns_number_gt 4519
_reflns_number_total 6909
_reflns_threshold_expression >2sigma(I)
_cod_data_source_file om800323z_si_002.cif
_cod_data_source_block x0147fin
_cod_depositor_comments
;
The following automatic conversions were performed:

'_symmetry_cell_setting' value 'Monoclinic' changed to 'monoclinic'
according to /home/saulius/struct/CIF-dictionaries/cif_core.dic
dictionary named 'cif_core.dic' version 2.4.1 from 2010-06-29.

Automatic conversion script
Id: cif_fix_values 1715 2011-07-08 13:25:40Z adriana 
;
_cod_original_cell_volume 2361.57(6)
_cod_original_sg_symbol_H-M P2(1)/c
_cod_database_code 4071701

loop_
_symmetry_equiv_pos_as_xyz
'x, y, z'
'-x, y+1/2, -z+1/2'
'-x, -y, -z'
'x, -y-1/2, z-1/2'

loop_
_atom_site_label
_atom_site_type_symbol
_atom_site_fract_x
_atom_site_fract_y
_atom_site_fract_z
_atom_site_U_iso_or_equiv
_atom_site_adp_type
_atom_site_occupancy
_atom_site_symmetry_multiplicity
_atom_site_calc_flag
_atom_site_refinement_flags
Pt1 Pt 0.312599(12) 0.118073(7) 0.316096(18) 0.01975(4) Uani 1 1 d .
Br1 Br 0.25478(3) 0.205288(18) 0.18480(5) 0.02936(10) Uani 1 1 d .
Br2 Br 0.36406(4) 0.031465(17) 0.45019(5) 0.03077(10) Uani 1 1 d .
O1 O 0.7756(2) 0.07915(12) 0.2286(3) 0.0355(8) Uani 1 1 d .
O2 O 0.9330(2) 0.10485(12) 0.5394(3) 0.0378(8) Uani 1 1 d .
O3 O 0.9234(2) 0.20404(12) 0.7329(3) 0.0333(7) Uani 1 1 d .
O4 O 0.7546(2) 0.28562(11) 0.6249(3) 0.0259(6) Uani 1 1 d .
N1 N 0.4133(3) 0.10090(13) 0.1334(4) 0.0228(8) Uani 1 1 d .
N2 N 0.5388(3) 0.06629(14) 0.0094(4) 0.0276(8) Uani 1 1 d .
N3 N 0.5685(2) 0.21365(13) 0.6588(3) 0.0182(7) Uani 1 1 d .
N4 N 0.4630(2) 0.15389(13) 0.4883(3) 0.0184(7) Uani 1 1 d .
C1 C 0.1677(3) 0.08325(17) 0.1539(4) 0.0295(10) Uani 1 1 d .
H1A H 0.1468 0.0510 0.2068 0.044 Uiso 1 1 calc R
H1B H 0.1851 0.0739 0.0464 0.044 Uiso 1 1 calc R
H1C H 0.1030 0.1085 0.1319 0.044 Uiso 1 1 calc R
C2 C 0.2147(3) 0.13320(17) 0.4830(5) 0.0302(10) Uani 1 1 d .
H2A H 0.1326 0.1280 0.4255 0.045 Uiso 1 1 calc R
H2B H 0.2274 0.1701 0.5236 0.045 Uiso 1 1 calc R
H2C H 0.2373 0.1087 0.5798 0.045 Uiso 1 1 calc R
C3 C 0.5052(3) 0.07012(17) 0.1533(5) 0.0261(10) Uani 1 1 d .
H3 H 0.5428 0.0528 0.2567 0.031 Uiso 1 1 calc R
C4 C 0.3869(3) 0.11780(18) -0.0318(4) 0.0286(9) Uani 1 1 d .
H4 H 0.3245 0.1407 -0.0841 0.034 Uiso 1 1 calc R
C5 C 0.4641(4) 0.09665(18) -0.1087(5) 0.0318(11) Uani 1 1 d .
H5 H 0.4658 0.1020 -0.2234 0.038 Uiso 1 1 calc R
C6 C 0.6420(4) 0.03838(19) -0.0115(5) 0.0360(11) Uani 1 1 d .
H6A H 0.6317 0.0299 -0.1332 0.043 Uiso 1 1 calc R
H6B H 0.6509 0.0043 0.0520 0.043 Uiso 1 1 calc R
C7 C 0.7498(4) 0.07109(19) 0.0511(5) 0.0371(11) Uani 1 1 d .
H7A H 0.8156 0.0527 0.0227 0.045 Uiso 1 1 calc R
H7B H 0.7394 0.1061 -0.0073 0.045 Uiso 1 1 calc R
C8 C 0.8524(4) 0.04093(19) 0.3270(5) 0.0411(12) Uani 1 1 d .
H8A H 0.9257 0.0404 0.2922 0.049 Uiso 1 1 calc R
H8B H 0.8172 0.0050 0.3077 0.049 Uiso 1 1 calc R
C9 C 0.8763(4) 0.05512(19) 0.5105(5) 0.0392(12) Uani 1 1 d .
H9A H 0.8026 0.0569 0.5441 0.047 Uiso 1 1 calc R
H9B H 0.9255 0.0274 0.5802 0.047 Uiso 1 1 calc R
C10 C 0.9840(4) 0.1152(2) 0.7130(5) 0.0402(11) Uani 1 1 d .
H10A H 1.0520 0.0917 0.7548 0.048 Uiso 1 1 calc R
H10B H 0.9276 0.1076 0.7798 0.048 Uiso 1 1 calc R
C11 C 1.0206(3) 0.17190(19) 0.7355(5) 0.0372(12) Uani 1 1 d .
H11A H 1.0796 0.1764 0.8451 0.045 Uiso 1 1 calc R
H11B H 1.0553 0.1828 0.6429 0.045 Uiso 1 1 calc R
C12 C 0.9495(3) 0.25903(19) 0.7387(5) 0.0362(11) Uani 1 1 d .
H12A H 0.9638 0.2703 0.6295 0.043 Uiso 1 1 calc R
H12B H 1.0205 0.2660 0.8304 0.043 Uiso 1 1 calc R
C13 C 0.8513(3) 0.29010(18) 0.7703(5) 0.0339(11) Uani 1 1 d .
H13A H 0.8306 0.2761 0.8721 0.041 Uiso 1 1 calc R
H13B H 0.8737 0.3280 0.7909 0.041 Uiso 1 1 calc R
C14 C 0.6504(3) 0.30357(17) 0.6586(5) 0.0267(10) Uani 1 1 d .
H14A H 0.5939 0.3123 0.5496 0.032 Uiso 1 1 calc R
H14B H 0.6663 0.3367 0.7268 0.032 Uiso 1 1 calc R
C15 C 0.5976(3) 0.26305(16) 0.7524(5) 0.0248(9) Uani 1 1 d .
H15A H 0.6528 0.2554 0.8635 0.030 Uiso 1 1 calc R
H15B H 0.5267 0.2783 0.7748 0.030 Uiso 1 1 calc R
C16 C 0.6414(3) 0.17342(16) 0.6418(4) 0.0198(8) Uani 1 1 d .
H16 H 0.7223 0.1716 0.6929 0.024 Uiso 1 1 calc R
C17 C 0.4622(3) 0.20027(16) 0.5636(4) 0.0198(9) Uani 1 1 d .
H17 H 0.3950 0.2216 0.5523 0.024 Uiso 1 1 calc R
C18 C 0.5759(3) 0.13653(15) 0.5375(4) 0.0190(8) Uani 1 1 d .
H18 H 0.6037 0.1039 0.5038 0.023 Uiso 1 1 calc R

loop_
_atom_site_aniso_label
_atom_site_aniso_U_11
_atom_site_aniso_U_22
_atom_site_aniso_U_33
_atom_site_aniso_U_23
_atom_site_aniso_U_13
_atom_site_aniso_U_12
Pt1 0.01802(7) 0.02374(8) 0.01713(7) -0.00001(8) 0.00396(5) -0.00291(8)
Br1 0.0224(2) 0.0310(3) 0.0323(2) 0.0078(2) 0.00291(17) 0.00274(18)
Br2 0.0424(3) 0.0230(2) 0.0270(2) 0.00128(19) 0.00929(19) -0.0031(2)
O1 0.0329(17) 0.035(2) 0.0345(17) -0.0044(15) 0.0008(14) 0.0088(14)
O2 0.0366(17) 0.042(2) 0.0299(16) 0.0048(14) -0.0003(13) -0.0044(15)
O3 0.0226(15) 0.039(2) 0.0391(17) -0.0023(15) 0.0091(13) 0.0004(14)
O4 0.0223(14) 0.0295(18) 0.0256(14) -0.0043(13) 0.0060(12) -0.0031(12)
N1 0.0254(17) 0.028(2) 0.0137(16) -0.0010(14) 0.0027(13) -0.0025(15)
N2 0.0277(18) 0.033(2) 0.0239(18) -0.0107(16) 0.0104(15) -0.0062(16)
N3 0.0191(16) 0.0180(18) 0.0170(16) -0.0013(14) 0.0041(13) -0.0027(14)
N4 0.0192(16) 0.0215(19) 0.0152(15) -0.0016(14) 0.0056(13) -0.0019(14)
C1 0.025(2) 0.039(3) 0.023(2) 0.0020(19) 0.0021(18) -0.0028(19)
C2 0.026(2) 0.035(3) 0.031(2) -0.003(2) 0.0090(18) 0.0001(19)
C3 0.032(2) 0.030(3) 0.017(2) -0.0078(18) 0.0054(17) -0.009(2)
C4 0.028(2) 0.035(3) 0.021(2) 0.001(2) 0.0039(16) -0.004(2)
C5 0.037(2) 0.040(3) 0.019(2) -0.004(2) 0.0092(19) -0.009(2)
C6 0.040(3) 0.042(3) 0.032(2) -0.015(2) 0.020(2) -0.005(2)
C7 0.034(2) 0.039(3) 0.042(3) -0.009(2) 0.015(2) 0.003(2)
C8 0.037(3) 0.032(3) 0.054(3) 0.002(2) 0.012(2) 0.013(2)
C9 0.034(3) 0.029(3) 0.051(3) 0.009(2) 0.005(2) 0.010(2)
C10 0.037(2) 0.051(3) 0.028(2) 0.005(2) 0.0017(19) 0.012(3)
C11 0.022(2) 0.054(3) 0.031(2) -0.006(2) -0.0024(18) 0.007(2)
C12 0.028(2) 0.043(3) 0.037(3) -0.007(2) 0.006(2) -0.010(2)
C13 0.030(2) 0.033(3) 0.035(2) -0.010(2) 0.0016(19) -0.003(2)
C14 0.030(2) 0.025(2) 0.026(2) -0.0058(18) 0.0096(18) -0.0017(18)
C15 0.026(2) 0.031(3) 0.020(2) -0.0102(18) 0.0106(17) -0.0007(19)
C16 0.0177(18) 0.024(2) 0.0181(19) 0.0025(17) 0.0050(15) 0.0024(17)
C17 0.0161(18) 0.025(2) 0.018(2) 0.0017(17) 0.0048(15) 0.0018(17)
C18 0.0211(19) 0.018(2) 0.0201(19) 0.0007(16) 0.0087(16) 0.0027(16)

loop_
_atom_type_symbol
_atom_type_description
_atom_type_scat_dispersion_real
_atom_type_scat_dispersion_imag
_atom_type_scat_source
Pt Pt -1.7033 8.3905 'International Tables Vol C Tables 4.2.6.8 and 6.1.1.4'
Br Br -0.2901 2.4595 'International Tables Vol C Tables 4.2.6.8 and 6.1.1.4'
O O 0.0106 0.0060 'International Tables Vol C Tables 4.2.6.8 and 6.1.1.4'
N N 0.0061 0.0033 'International Tables Vol C Tables 4.2.6.8 and 6.1.1.4'
C C 0.0033 0.0016 'International Tables Vol C Tables 4.2.6.8 and 6.1.1.4'
H H 0.0000 0.0000 'International Tables Vol C Tables 4.2.6.8 and 6.1.1.4'

loop_
_geom_angle_atom_site_label_1
_geom_angle_atom_site_label_2
_geom_angle_atom_site_label_3
_geom_angle
C2 Pt1 C1 88.48(16)
C2 Pt1 N4 90.89(13)
C1 Pt1 N4 179.19(14)
C2 Pt1 N1 178.51(14)
C1 Pt1 N1 90.03(13)
N4 Pt1 N1 90.60(11)
C2 Pt1 Br2 89.34(12)
C1 Pt1 Br2 88.96(12)
N4 Pt1 Br2 90.52(8)
N1 Pt1 Br2 90.58(9)
C2 Pt1 Br1 88.83(12)
C1 Pt1 Br1 90.21(12)
N4 Pt1 Br1 90.28(8)
N1 Pt1 Br1 91.22(9)
Br2 Pt1 Br1 178.014(16)
C7 O1 C8 114.6(3)
C9 O2 C10 113.2(3)
C11 O3 C12 112.5(3)
C14 O4 C13 112.2(3)
C3 N1 C4 105.8(3)
C3 N1 Pt1 128.4(3)
C4 N1 Pt1 125.6(3)
C3 N2 C5 106.6(3)
C3 N2 C6 126.2(4)
C5 N2 C6 127.0(3)
C17 N3 C16 106.9(3)
C17 N3 C15 125.2(3)
C16 N3 C15 127.8(3)
C17 N4 C18 105.6(3)
C17 N4 Pt1 124.2(2)
C18 N4 Pt1 130.1(3)
N1 C3 N2 111.5(4)
C5 C4 N1 108.9(4)
C4 C5 N2 107.1(3)
N2 C6 C7 112.0(4)
O1 C7 C6 111.3(3)
O1 C8 C9 109.3(4)
O2 C9 C8 109.7(4)
O2 C10 C11 109.7(4)
O3 C11 C10 109.3(3)
O3 C12 C13 109.9(3)
O4 C13 C12 108.7(3)
O4 C14 C15 113.0(3)
N3 C15 C14 112.6(3)
C18 C16 N3 106.7(3)
N4 C17 N3 111.6(3)
C16 C18 N4 109.2(3)

loop_
_geom_bond_atom_site_label_1
_geom_bond_atom_site_label_2
_geom_bond_distance
Pt1 C2 2.050(4)
Pt1 C1 2.078(3)
Pt1 N4 2.167(3)
Pt1 N1 2.189(3)
Pt1 Br2 2.4372(5)
Pt1 Br1 2.4538(5)
O1 C7 1.413(4)
O1 C8 1.422(5)
O2 C9 1.410(5)
O2 C10 1.411(5)
O3 C11 1.411(5)
O3 C12 1.412(5)
O4 C14 1.418(4)
O4 C13 1.428(4)
N1 C3 1.319(5)
N1 C4 1.368(4)
N2 C3 1.339(5)
N2 C5 1.363(5)
N2 C6 1.468(5)
N3 C17 1.348(4)
N3 C16 1.365(5)
N3 C15 1.449(5)
N4 C17 1.317(5)
N4 C18 1.377(4)
C4 C5 1.353(5)
C6 C7 1.501(6)
C8 C9 1.490(6)
C10 C11 1.485(6)
C12 C13 1.488(6)
C14 C15 1.506(5)
C16 C18 1.358(5)
